data_7032024
loop_
_publ_author_name
'Dermitzaki, Despina'
'Raptopoulou, Catherine P.'
'Psycharis, Vassilis'
'Escuer, Albert'
'Perlepes, Spyros P.'
'Stamatatos, Theocharis C.'

_publ_section_title
;
 Unexpected metal ion-assisted transformations leading to unexplored
 bridging ligands in Ni(II) coordination chemistry: the case of PO3F(2-)
 group.
;
_journal_issue 39
_journal_name_full 'Dalton transactions (Cambridge, England : 2003)'
_journal_page_first 14520
_journal_page_last 14524
_journal_paper_doi 10.1039/c4dt02204a
_journal_volume 43
_journal_year 2014
_chemical_formula_sum 'C43.35 H56.4 F14 N12 Ni3 O14.85 P4'
_chemical_formula_weight 1549.21
_chemical_name_systematic
; 
 ? 
;
_space_group_IT_number 14
_symmetry_cell_setting monoclinic
_symmetry_space_group_name_Hall '-P 2yn'
_symmetry_space_group_name_H-M 'P 1 21/n 1'
_atom_sites_solution_hydrogens geom
_atom_sites_solution_primary direct
_atom_sites_solution_secondary difmap
_audit_creation_method SHELXL-97
_cell_angle_alpha 90.00
_cell_angle_beta 107.689(1)
_cell_angle_gamma 90.00
_cell_formula_units_Z 4
_cell_length_a 17.3467(3)
_cell_length_b 17.1048(3)
_cell_length_c 24.5607(4)
_cell_measurement_reflns_used 44485
_cell_measurement_temperature 183(2)
_cell_measurement_theta_max 71.85
_cell_measurement_theta_min 6.51
_cell_volume 6942.9(2)
_computing_cell_refinement 'CrystalClear, Rigaku MSC, 2005'
_computing_data_collection 'CrystalClear, Rigaku MSC, 2005'
_computing_data_reduction 'CrystalClear, Rigaku MSC, 2005'
_computing_structure_refinement 'SHELXL-97 (Sheldrick, 1997)'
_computing_structure_solution 'SHELXS-97 (Sheldrick, 1990)'
_diffrn_ambient_temperature 183(2)
_diffrn_measured_fraction_theta_full 0.985
_diffrn_measured_fraction_theta_max 0.985
_diffrn_measurement_device_type 'Rigaku R-AXIS SPIDER IPDS'
_diffrn_measurement_method '\q scans'
_diffrn_radiation_monochromator graphite
_diffrn_radiation_source 'fine-focus sealed tube'
_diffrn_radiation_type CuK\a
_diffrn_radiation_wavelength 1.54178
_diffrn_reflns_av_R_equivalents 0.0409
_diffrn_reflns_av_sigmaI/netI 0.0344
_diffrn_reflns_limit_h_max 19
_diffrn_reflns_limit_h_min -19
_diffrn_reflns_limit_k_max 19
_diffrn_reflns_limit_k_min -18
_diffrn_reflns_limit_l_max 27
_diffrn_reflns_limit_l_min -24
_diffrn_reflns_number 52382
_diffrn_reflns_theta_full 61.00
_diffrn_reflns_theta_max 61.00
_diffrn_reflns_theta_min 6.97
_exptl_absorpt_coefficient_mu 2.725
_exptl_absorpt_correction_T_max 1.000
_exptl_absorpt_correction_T_min 0.650
_exptl_absorpt_correction_type empirical
_exptl_absorpt_process_details 'CrystalClear, Rigaku MSC, 2005'
_exptl_crystal_colour blue
_exptl_crystal_density_diffrn 1.482
_exptl_crystal_density_method 'not measured'
_exptl_crystal_description parallelepiped
_exptl_crystal_F_000 3157
_exptl_crystal_size_max 0.38
_exptl_crystal_size_mid 0.28
_exptl_crystal_size_min 0.13
_refine_diff_density_max 0.937
_refine_diff_density_min -0.542
_refine_diff_density_rms 0.095
_refine_ls_extinction_method none
_refine_ls_goodness_of_fit_ref 1.049
_refine_ls_hydrogen_treatment refall
_refine_ls_matrix_type full
_refine_ls_number_parameters 789
_refine_ls_number_reflns 10461
_refine_ls_number_restraints 2
_refine_ls_restrained_S_all 1.049
_refine_ls_R_factor_all 0.0967
_refine_ls_R_factor_gt 0.0796
_refine_ls_shift/su_max 0.006
_refine_ls_shift/su_mean 0.000
_refine_ls_structure_factor_coef Fsqd
_refine_ls_weighting_details 'calc w=1/[\s^2^(Fo^2^)+(0.1759P)^2^+3.7507P] where P=(Fo^2^+2Fc^2^)/3'
_refine_ls_weighting_scheme calc
_refine_ls_wR_factor_gt 0.2380
_refine_ls_wR_factor_ref 0.2621
_reflns_number_gt 7720
_reflns_number_total 10461
_reflns_threshold_expression >2sigma(I)
_cod_data_source_file c4dt02204a2.cif
_cod_data_source_block comp1
_cod_depositor_comments 'Adding full bibliography for 7032024--7032027.cif.'
_cod_original_sg_symbol_H-M P2(1)/n
_cod_original_formula_sum 'C43.35 H56.40 F14 N12 Ni3 O14.85 P4'
_cod_database_code 7032024

loop_
_symmetry_equiv_pos_as_xyz
'x, y, z'
'-x+1/2, y+1/2, -z+1/2'
'-x, -y, -z'
'x-1/2, -y-1/2, z-1/2'

loop_
_atom_site_label
_atom_site_type_symbol
_atom_site_fract_x
_atom_site_fract_y
_atom_site_fract_z
_atom_site_U_iso_or_equiv
_atom_site_adp_type
_atom_site_occupancy
_atom_site_symmetry_multiplicity
_atom_site_calc_flag
_atom_site_refinement_flags
Ni1 Ni 0.54964(5) 0.09555(5) 0.69056(4) 0.0594(3) Uani 1 1 d .
Ni2 Ni 0.61585(5) -0.06920(5) 0.85389(4) 0.0651(3) Uani 1 1 d .
Ni3 Ni 0.35791(6) -0.06686(5) 0.72902(5) 0.0733(3) Uani 1 1 d .
O1 O 0.3721(2) 0.1505(2) 0.67281(17) 0.0737(10) Uani 1 1 d .
N1 N 0.4315(2) 0.1317(3) 0.6467(2) 0.0696(12) Uani 1 1 d .
N2 N 0.5461(3) 0.0971(3) 0.6046(2) 0.0644(11) Uani 1 1 d .
C1 C 0.3418(4) 0.1967(5) 0.5615(3) 0.095(2) Uani 1 1 d .
H1A H 0.3090 0.2100 0.5864 0.114 Uiso 1 1 calc R
H1B H 0.3102 0.1634 0.5302 0.114 Uiso 1 1 calc R
H1C H 0.3574 0.2448 0.5458 0.114 Uiso 1 1 calc R
C2 C 0.4167(3) 0.1537(3) 0.5955(3) 0.0713(14) Uani 1 1 d .
C3 C 0.4795(3) 0.1290(3) 0.5695(3) 0.0718(14) Uani 1 1 d .
C4 C 0.4669(4) 0.1339(4) 0.5108(3) 0.0861(17) Uani 1 1 d .
H4 H 0.4186 0.1564 0.4864 0.103 Uiso 1 1 calc R
C5 C 0.5261(4) 0.1054(4) 0.4882(3) 0.0892(19) Uani 1 1 d .
H5 H 0.5199 0.1098 0.4486 0.107 Uiso 1 1 calc R
C6 C 0.5942(4) 0.0704(4) 0.5252(3) 0.0820(18) Uani 1 1 d .
H6 H 0.6352 0.0495 0.5111 0.098 Uiso 1 1 calc R
C7 C 0.6014(3) 0.0666(3) 0.5822(3) 0.0716(15) Uani 1 1 d .
H7 H 0.6474 0.0412 0.6070 0.086 Uiso 1 1 calc R
O11 O 0.7134(2) 0.0092(2) 0.73686(18) 0.0782(11) Uani 1 1 d .
N11 N 0.6734(2) 0.0805(2) 0.72458(19) 0.0621(11) Uani 1 1 d .
N12 N 0.5931(2) 0.2106(2) 0.70168(19) 0.0622(10) Uani 1 1 d .
C11 C 0.8097(3) 0.1395(4) 0.7525(3) 0.0873(18) Uani 1 1 d .
H11A H 0.8274 0.0852 0.7608 0.105 Uiso 1 1 calc R
H11B H 0.8299 0.1710 0.7873 0.105 Uiso 1 1 calc R
H11C H 0.8310 0.1603 0.7228 0.105 Uiso 1 1 calc R
C12 C 0.7198(3) 0.1425(4) 0.7323(2) 0.0680(14) Uani 1 1 d .
C13 C 0.6756(3) 0.2158(3) 0.7219(2) 0.0655(13) Uani 1 1 d .
C14 C 0.7128(4) 0.2872(4) 0.7331(3) 0.0836(17) Uani 1 1 d .
H14 H 0.7702 0.2904 0.7458 0.100 Uiso 1 1 calc R
C15 C 0.6662(4) 0.3558(4) 0.7261(3) 0.0929(19) Uani 1 1 d .
H15 H 0.6914 0.4055 0.7351 0.112 Uiso 1 1 calc R
C16 C 0.5832(4) 0.3497(4) 0.7058(3) 0.095(2) Uani 1 1 d .
H16 H 0.5500 0.3950 0.7002 0.114 Uiso 1 1 calc R
C17 C 0.5492(3) 0.2756(3) 0.6935(3) 0.0735(15) Uani 1 1 d .
H17 H 0.4920 0.2713 0.6787 0.088 Uiso 1 1 calc R
O21 O 0.6865(2) 0.0989(2) 0.85383(18) 0.0765(10) Uani 1 1 d .
N21 N 0.7020(3) 0.0195(3) 0.8647(2) 0.0673(11) Uani 1 1 d .
N22 N 0.7254(3) -0.1297(3) 0.8803(2) 0.0749(13) Uani 1 1 d .
C21 C 0.8433(4) 0.0603(5) 0.9032(4) 0.106(2) Uani 1 1 d .
H21A H 0.8219 0.1122 0.8899 0.127 Uiso 1 1 calc R
H21B H 0.8846 0.0458 0.8853 0.127 Uiso 1 1 calc R
H21C H 0.8675 0.0613 0.9449 0.127 Uiso 1 1 calc R
C22 C 0.7760(3) 0.0017(4) 0.8875(3) 0.0756(15) Uani 1 1 d .
C23 C 0.7911(4) -0.0817(4) 0.8982(3) 0.0863(18) Uani 1 1 d .
C24 C 0.8677(5) -0.1134(6) 0.9229(4) 0.112(2) Uani 1 1 d .
H24 H 0.9137 -0.0803 0.9352 0.134 Uiso 1 1 calc R
C25 C 0.8761(6) -0.1913(7) 0.9294(4) 0.133(3) Uani 1 1 d .
H25 H 0.9284 -0.2133 0.9458 0.160 Uiso 1 1 calc R
C26 C 0.8104(6) -0.2388(5) 0.9125(4) 0.116(3) Uani 1 1 d .
H26 H 0.8162 -0.2938 0.9176 0.139 Uiso 1 1 calc R
C27 C 0.7349(5) -0.2064(4) 0.8879(3) 0.0914(19) Uani 1 1 d .
H27 H 0.6889 -0.2395 0.8761 0.110 Uiso 1 1 calc R
O31 O 0.5149(3) -0.2215(2) 0.8150(2) 0.0856(11) Uani 1 1 d .
N31 N 0.5476(3) -0.1683(3) 0.8582(2) 0.0745(13) Uani 1 1 d .
N32 N 0.6163(3) -0.0692(2) 0.9389(2) 0.0658(11) Uani 1 1 d .
C31 C 0.5088(6) -0.2643(4) 0.9197(4) 0.110(2) Uani 1 1 d .
H31A H 0.4693 -0.2832 0.8846 0.132 Uiso 1 1 calc R
H31B H 0.4817 -0.2556 0.9489 0.132 Uiso 1 1 calc R
H31C H 0.5517 -0.3033 0.9335 0.132 Uiso 1 1 calc R
C32 C 0.5446(4) -0.1896(3) 0.9079(3) 0.0812(17) Uani 1 1 d .
C33 C 0.5785(3) -0.1314(3) 0.9539(3) 0.0747(15) Uani 1 1 d .
C34 C 0.5689(4) -0.1358(4) 1.0084(3) 0.0839(17) Uani 1 1 d .
H34 H 0.5436 -0.1800 1.0190 0.101 Uiso 1 1 calc R
C35 C 0.5961(4) -0.0763(4) 1.0462(3) 0.0867(18) Uani 1 1 d .
H35 H 0.5885 -0.0782 1.0829 0.104 Uiso 1 1 calc R
C36 C 0.6344(4) -0.0141(4) 1.0313(3) 0.0814(16) Uani 1 1 d .
H36 H 0.6535 0.0278 1.0573 0.098 Uiso 1 1 calc R
C37 C 0.6451(3) -0.0126(4) 0.9789(3) 0.0778(16) Uani 1 1 d .
H37 H 0.6741 0.0300 0.9696 0.093 Uiso 1 1 calc R
O41 O 0.3698(3) -0.0379(3) 0.60755(19) 0.0904(12) Uani 1 1 d .
N41 N 0.3251(3) -0.0279(3) 0.6450(2) 0.0803(14) Uani 1 1 d .
N42 N 0.2440(3) -0.0167(3) 0.7184(2) 0.0791(13) Uani 1 1 d .
C41 C 0.2173(5) 0.0183(7) 0.5622(4) 0.137(3) Uani 1 1 d .
H41A H 0.2567 0.0089 0.5416 0.164 Uiso 1 1 calc R
H41B H 0.2021 0.0737 0.5592 0.164 Uiso 1 1 calc R
H41C H 0.1691 -0.0138 0.5456 0.164 Uiso 1 1 calc R
C42 C 0.2534(4) -0.0025(4) 0.6226(3) 0.0935(19) Uani 1 1 d .
C43 C 0.2071(4) 0.0088(4) 0.6651(4) 0.0928(19) Uani 1 1 d .
C44 C 0.1318(4) 0.0450(5) 0.6495(4) 0.109(2) Uani 1 1 d .
H44 H 0.1076 0.0637 0.6117 0.131 Uiso 1 1 calc R
C45 C 0.0927(5) 0.0530(5) 0.6915(4) 0.112(3) Uani 1 1 d .
H45 H 0.0403 0.0757 0.6819 0.135 Uiso 1 1 calc R
C46 C 0.1288(4) 0.0288(4) 0.7446(4) 0.100(2) Uani 1 1 d .
H46 H 0.1038 0.0358 0.7737 0.120 Uiso 1 1 calc R
C47 C 0.2056(4) -0.0078(4) 0.7567(4) 0.0912(19) Uani 1 1 d .
H47 H 0.2306 -0.0268 0.7943 0.109 Uiso 1 1 calc R
O51 O 0.3928(3) -0.0731(3) 0.8606(2) 0.0891(13) Uani 1 1 d .
N51 N 0.3626(3) -0.1116(3) 0.8086(3) 0.0828(15) Uani 1 1 d .
N52 N 0.3031(3) -0.1763(3) 0.7098(3) 0.0920(16) Uani 1 1 d .
C51 C 0.2987(6) -0.2000(5) 0.8608(5) 0.134(3) Uani 1 1 d .
H51A H 0.3258 -0.1667 0.8935 0.161 Uiso 1 1 calc R
H51B H 0.3171 -0.2541 0.8692 0.161 Uiso 1 1 calc R
H51C H 0.2400 -0.1975 0.8539 0.161 Uiso 1 1 calc R
C52 C 0.3186(4) -0.1721(4) 0.8088(4) 0.095(2) Uani 1 1 d .
C53 C 0.2888(4) -0.2122(4) 0.7552(4) 0.097(2) Uani 1 1 d .
C54 C 0.2497(5) -0.2848(5) 0.7468(6) 0.129(4) Uani 1 1 d .
H54 H 0.2396 -0.3094 0.7787 0.154 Uiso 1 1 calc R
C55 C 0.2254(6) -0.3216(7) 0.6956(8) 0.153(5) Uani 1 1 d .
H55 H 0.1974 -0.3701 0.6906 0.184 Uiso 1 1 calc R
C56 C 0.2428(6) -0.2861(6) 0.6527(7) 0.165(5) Uani 1 1 d .
H56 H 0.2295 -0.3107 0.6163 0.198 Uiso 1 1 calc R
C57 C 0.2821(5) -0.2099(5) 0.6607(5) 0.123(3) Uani 1 1 d .
H57 H 0.2923 -0.1847 0.6291 0.148 Uiso 1 1 calc R
P61 P 0.48164(8) 0.06726(7) 0.79962(6) 0.0599(4) Uani 1 1 d .
O61 O 0.54413(19) 0.10041(19) 0.77375(15) 0.0618(9) Uani 1 1 d .
O62 O 0.5140(2) -0.0010(2) 0.83987(16) 0.0667(9) Uani 1 1 d .
O63 O 0.4028(2) 0.0445(2) 0.75316(16) 0.0664(9) Uani 1 1 d .
F61 F 0.4579(2) 0.1329(2) 0.83642(16) 0.0928(10) Uani 1 1 d .
P62 P 0.53837(9) -0.09197(8) 0.71593(7) 0.0680(4) Uani 1 1 d .
O71 O 0.5178(2) -0.0210(2) 0.67753(16) 0.0696(9) Uani 1 1 d .
O72 O 0.6111(2) -0.0768(2) 0.76881(16) 0.0661(9) Uani 1 1 d .
O73 O 0.4645(2) -0.1222(2) 0.73094(17) 0.0729(10) Uani 1 1 d .
F71 F 0.5640(3) -0.1592(2) 0.68101(19) 0.1045(12) Uani 1 1 d .
P1 P 0.37754(12) 0.44237(14) 0.58910(11) 0.1078(7) Uani 1 1 d .
F1 F 0.3001(3) 0.3962(3) 0.5521(2) 0.1426(18) Uani 1 1 d .
F2 F 0.3225(3) 0.4948(4) 0.6143(2) 0.1452(19) Uani 1 1 d .
F3 F 0.3675(5) 0.5036(4) 0.5390(3) 0.177(3) Uani 1 1 d .
F4 F 0.3865(3) 0.3801(4) 0.6393(3) 0.157(2) Uani 1 1 d .
F5 F 0.4323(3) 0.3879(4) 0.5648(3) 0.173(2) Uani 1 1 d .
F6 F 0.4547(3) 0.4879(3) 0.6271(3) 0.1450(18) Uani 1 1 d .
P11 P 0.85148(13) 0.03649(17) 0.60843(11) 0.1171(8) Uani 1 1 d .
F11 F 0.8979(4) 0.1057(6) 0.6471(3) 0.200(4) Uani 1 1 d .
F12 F 0.8010(5) 0.0938(5) 0.5621(5) 0.256(5) Uani 1 1 d .
F13 F 0.8026(6) -0.0297(5) 0.5681(3) 0.227(4) Uani 1 1 d .
F14 F 0.7873(3) 0.0259(8) 0.6401(3) 0.261(6) Uani 1 1 d .
F15 F 0.9009(6) -0.0137(8) 0.6542(5) 0.279(5) Uani 1 1 d .
F16 F 0.9161(4) 0.0433(4) 0.5763(3) 0.178(3) Uani 1 1 d .
O1W O 0.4550 0.7037 0.0481 0.089 Uiso 0.20 1 d P
O2W O 0.3619 0.7906 0.0377 0.086 Uiso 0.35 1 d P
O3W O 0.4650 0.7347 0.1202 0.090 Uiso 0.35 1 d P
O4W O 0.5523 0.7138 0.1583 0.092 Uiso 0.10 1 d P
O5W O 0.9780 0.7873 0.1462 0.112 Uiso 0.20 1 d P
O6W O 0.9563 0.8224 0.0994 0.105 Uiso 0.10 1 d P
O7W O 0.8362 0.7725 0.0539 0.080 Uiso 0.10 1 d P
O8W O 0.7017 0.6948 0.0186 0.067 Uiso 0.10 1 d P
O1M O 0.5580 0.6690 0.2033 0.088 Uiso 0.40 1 d P
C1M C 0.4968 0.7206 0.1629 0.121 Uiso 0.40 1 d P
O2M O 0.5621 0.6580 0.0582 0.118 Uiso 0.30 1 d P
C2M C 0.5100 0.6076 0.0354 0.058 Uiso 0.30 1 d P
O3M O 0.1849 0.6309 0.1292 0.084 Uiso 0.40 1 d PD
C3M C 0.2286 0.6965 0.1213 0.127 Uiso 0.40 1 d PD
O4M O 0.1630 0.6984 0.1180 0.068 Uiso 0.10 1 d PD
C4M C 0.1999 0.6382 0.1559 0.053 Uiso 0.10 1 d PD
O5M O 0.3804 0.7372 0.0814 0.084 Uiso 0.15 1 d P
C5M C 0.3729 0.7126 0.0240 0.039 Uiso 0.15 1 d P
H1O H 0.3837 0.1070 0.7036 0.050 Uiso 1 1 d .
H11O H 0.6790 -0.0322 0.7508 0.050 Uiso 1 1 d .
H21O H 0.6361 0.0991 0.8318 0.050 Uiso 1 1 d .
H31O H 0.5295 -0.2111 0.7869 0.050 Uiso 1 1 d .
H41O H 0.4224 -0.0364 0.6304 0.050 Uiso 1 1 d .
H51O H 0.4263 -0.0400 0.8432 0.050 Uiso 1 1 d .

loop_
_atom_site_aniso_label
_atom_site_aniso_U_11
_atom_site_aniso_U_22
_atom_site_aniso_U_33
_atom_site_aniso_U_23
_atom_site_aniso_U_13
_atom_site_aniso_U_12
Ni1 0.0496(5) 0.0605(5) 0.0767(6) -0.0004(4) 0.0321(4) -0.0023(3)
Ni2 0.0653(6) 0.0575(5) 0.0849(7) 0.0022(4) 0.0414(5) 0.0038(4)
Ni3 0.0639(6) 0.0664(6) 0.1005(8) -0.0017(5) 0.0412(5) -0.0093(4)
O1 0.060(2) 0.085(3) 0.088(3) 0.005(2) 0.0407(19) 0.0123(18)
N1 0.051(2) 0.076(3) 0.094(4) -0.010(3) 0.040(2) -0.004(2)
N2 0.056(2) 0.068(3) 0.077(3) -0.005(2) 0.032(2) -0.007(2)
C1 0.073(4) 0.124(6) 0.090(4) 0.008(4) 0.029(3) 0.021(4)
C2 0.069(3) 0.081(4) 0.072(4) 0.000(3) 0.032(3) 0.005(3)
C3 0.065(3) 0.074(3) 0.086(4) -0.006(3) 0.037(3) -0.006(3)
C4 0.081(4) 0.109(5) 0.076(4) -0.003(3) 0.035(3) -0.006(4)
C5 0.093(5) 0.103(5) 0.084(4) -0.015(4) 0.046(4) -0.011(4)
C6 0.077(4) 0.086(4) 0.100(5) -0.022(3) 0.052(4) -0.009(3)
C7 0.066(3) 0.076(4) 0.086(4) -0.002(3) 0.043(3) -0.006(3)
O11 0.063(2) 0.074(2) 0.112(3) 0.014(2) 0.047(2) 0.0097(18)
N11 0.053(2) 0.064(3) 0.077(3) 0.007(2) 0.032(2) 0.004(2)
N12 0.060(2) 0.058(2) 0.076(3) 0.004(2) 0.033(2) 0.000(2)
C11 0.055(3) 0.105(5) 0.104(5) 0.009(4) 0.028(3) -0.006(3)
C12 0.059(3) 0.084(4) 0.068(3) 0.002(3) 0.030(3) -0.003(3)
C13 0.059(3) 0.069(3) 0.075(3) 0.003(3) 0.030(3) -0.010(3)
C14 0.067(3) 0.090(4) 0.093(4) -0.001(3) 0.024(3) -0.020(3)
C15 0.081(4) 0.072(4) 0.126(6) -0.006(4) 0.033(4) -0.017(3)
C16 0.096(5) 0.058(4) 0.132(6) 0.005(4) 0.033(4) -0.011(3)
C17 0.067(3) 0.069(4) 0.090(4) 0.007(3) 0.032(3) -0.004(3)
O21 0.061(2) 0.077(3) 0.093(3) 0.008(2) 0.026(2) -0.0102(18)
N21 0.059(3) 0.070(3) 0.084(3) 0.003(2) 0.038(2) 0.005(2)
N22 0.077(3) 0.078(3) 0.083(3) 0.007(2) 0.043(3) 0.019(3)
C21 0.060(3) 0.123(6) 0.137(6) 0.021(5) 0.034(4) -0.011(4)
C22 0.064(3) 0.086(4) 0.085(4) -0.005(3) 0.035(3) 0.000(3)
C23 0.067(4) 0.108(5) 0.096(5) -0.001(4) 0.043(3) 0.014(3)
C24 0.082(5) 0.123(7) 0.134(7) 0.000(5) 0.038(4) 0.033(4)
C25 0.110(7) 0.140(8) 0.147(8) 0.005(6) 0.036(6) 0.067(6)
C26 0.114(6) 0.097(5) 0.138(7) 0.005(5) 0.042(5) 0.042(5)
C27 0.106(5) 0.084(4) 0.096(5) 0.000(4) 0.048(4) 0.029(4)
O31 0.104(3) 0.058(2) 0.106(3) -0.008(2) 0.048(2) -0.009(2)
N31 0.088(3) 0.054(3) 0.097(4) -0.001(3) 0.052(3) 0.002(2)
N32 0.064(3) 0.058(3) 0.085(3) 0.002(2) 0.038(2) 0.002(2)
C31 0.148(7) 0.076(4) 0.134(6) 0.007(4) 0.082(5) -0.008(4)
C32 0.091(4) 0.058(3) 0.114(5) 0.003(3) 0.059(4) 0.001(3)
C33 0.072(3) 0.068(3) 0.095(4) 0.008(3) 0.041(3) 0.010(3)
C34 0.094(4) 0.085(4) 0.091(4) 0.015(4) 0.056(4) -0.001(3)
C35 0.081(4) 0.109(5) 0.081(4) 0.006(4) 0.041(3) 0.004(4)
C36 0.080(4) 0.088(4) 0.084(4) -0.003(3) 0.037(3) 0.004(3)
C37 0.073(3) 0.078(4) 0.095(4) 0.006(3) 0.044(3) 0.001(3)
O41 0.077(2) 0.108(3) 0.092(3) -0.014(2) 0.034(2) -0.022(2)
N41 0.071(3) 0.078(3) 0.097(4) -0.015(3) 0.033(3) -0.018(2)
N42 0.063(3) 0.082(3) 0.101(4) -0.007(3) 0.037(3) -0.009(2)
C41 0.094(5) 0.203(11) 0.102(6) -0.013(6) 0.013(5) -0.012(6)
C42 0.072(4) 0.106(5) 0.105(5) -0.011(4) 0.031(4) -0.014(4)
C43 0.072(4) 0.090(5) 0.116(6) -0.009(4) 0.028(4) -0.012(3)
C44 0.073(4) 0.130(6) 0.122(6) -0.006(5) 0.025(4) 0.006(4)
C45 0.068(4) 0.127(7) 0.144(8) -0.007(6) 0.036(5) 0.005(4)
C46 0.071(4) 0.094(5) 0.148(7) 0.008(5) 0.050(5) 0.007(4)
C47 0.067(3) 0.077(4) 0.139(6) 0.004(4) 0.046(4) -0.005(3)
O51 0.090(3) 0.092(3) 0.107(3) 0.013(3) 0.063(3) 0.006(2)
N51 0.071(3) 0.076(3) 0.120(4) 0.013(3) 0.057(3) -0.002(2)
N52 0.068(3) 0.073(3) 0.132(5) -0.010(3) 0.027(3) -0.017(3)
C51 0.137(7) 0.099(5) 0.215(10) 0.040(6) 0.127(7) 0.000(5)
C52 0.081(4) 0.073(4) 0.152(7) 0.019(4) 0.070(5) 0.005(3)
C53 0.064(3) 0.067(4) 0.177(8) 0.017(5) 0.060(4) -0.005(3)
C54 0.066(4) 0.081(5) 0.243(12) 0.042(6) 0.055(6) -0.003(4)
C55 0.078(5) 0.098(7) 0.264(16) 0.026(9) 0.023(7) -0.030(5)
C56 0.111(7) 0.099(7) 0.237(14) -0.053(8) -0.018(8) -0.028(6)
C57 0.096(5) 0.089(5) 0.178(9) -0.010(6) 0.032(6) -0.028(4)
P61 0.0579(7) 0.0547(7) 0.0785(9) 0.0015(6) 0.0377(7) 0.0015(5)
O61 0.0566(18) 0.0589(19) 0.079(2) -0.0023(16) 0.0339(17) -0.0028(15)
O62 0.064(2) 0.061(2) 0.088(2) 0.0035(18) 0.0425(19) 0.0018(16)
O63 0.0603(19) 0.063(2) 0.087(2) 0.0028(18) 0.0382(18) -0.0023(16)
F61 0.104(2) 0.085(2) 0.109(3) -0.005(2) 0.061(2) 0.0070(19)
P62 0.0685(8) 0.0578(8) 0.0919(11) -0.0067(7) 0.0455(8) -0.0039(6)
O71 0.067(2) 0.066(2) 0.085(2) -0.0061(19) 0.0373(19) -0.0084(17)
O72 0.059(2) 0.070(2) 0.079(2) 0.0036(18) 0.0367(18) 0.0027(16)
O73 0.071(2) 0.060(2) 0.101(3) -0.0073(19) 0.045(2) -0.0116(17)
F71 0.108(3) 0.089(3) 0.133(3) -0.021(2) 0.062(2) -0.003(2)
P1 0.0808(12) 0.1188(16) 0.1296(17) 0.0270(13) 0.0404(12) 0.0134(11)
F1 0.094(3) 0.143(4) 0.175(5) 0.011(4) 0.019(3) 0.012(3)
F2 0.120(3) 0.186(5) 0.130(4) -0.002(4) 0.038(3) 0.048(3)
F3 0.222(7) 0.173(5) 0.137(4) 0.049(4) 0.054(4) -0.027(5)
F4 0.111(3) 0.174(5) 0.179(5) 0.077(4) 0.032(3) 0.001(3)
F5 0.112(4) 0.191(6) 0.235(7) -0.040(5) 0.081(4) 0.018(4)
F6 0.115(4) 0.134(4) 0.171(5) 0.017(4) 0.021(3) -0.021(3)
P11 0.0854(12) 0.152(2) 0.1213(17) -0.0222(16) 0.0428(12) 0.0162(13)
F11 0.130(4) 0.280(9) 0.205(7) -0.113(7) 0.070(4) -0.035(5)
F12 0.184(7) 0.180(7) 0.337(12) 0.060(7) -0.021(7) 0.047(6)
F13 0.322(11) 0.223(8) 0.175(6) -0.047(6) 0.133(7) -0.107(8)
F14 0.091(3) 0.538(17) 0.169(6) -0.133(8) 0.063(4) -0.035(6)
F15 0.189(7) 0.358(14) 0.272 0.196(8) 0.042(7) 0.014(8)
F16 0.197(6) 0.179(5) 0.206(6) -0.025(5) 0.132(5) 0.001(5)

loop_
_atom_type_symbol
_atom_type_description
_atom_type_scat_dispersion_real
_atom_type_scat_dispersion_imag
_atom_type_scat_source
C C 0.0181 0.0091 'International Tables Vol C Tables 4.2.6.8 and 6.1.1.4'
H H 0.0000 0.0000 'International Tables Vol C Tables 4.2.6.8 and 6.1.1.4'
N N 0.0311 0.0180 'International Tables Vol C Tables 4.2.6.8 and 6.1.1.4'
O O 0.0492 0.0322 'International Tables Vol C Tables 4.2.6.8 and 6.1.1.4'
Ni Ni -3.0029 0.5091 'International Tables Vol C Tables 4.2.6.8 and 6.1.1.4'
P P 0.2955 0.4335 'International Tables Vol C Tables 4.2.6.8 and 6.1.1.4'
F F 0.0727 0.0534 'International Tables Vol C Tables 4.2.6.8 and 6.1.1.4'

loop_
_geom_angle_atom_site_label_1
_geom_angle_atom_site_label_2
_geom_angle_atom_site_label_3
_geom_angle
O71 Ni1 N11 97.93(16)
O71 Ni1 O61 95.79(14)
N11 Ni1 O61 87.71(15)
O71 Ni1 N2 86.10(16)
N11 Ni1 N2 96.74(17)
O61 Ni1 N2 174.90(15)
O71 Ni1 N12 173.95(14)
N11 Ni1 N12 77.08(17)
O61 Ni1 N12 87.50(15)
N2 Ni1 N12 91.05(17)
O71 Ni1 N1 91.80(16)
N11 Ni1 N1 167.34(18)
O61 Ni1 N1 99.39(16)
N2 Ni1 N1 75.78(17)
N12 Ni1 N1 92.67(17)
O62 Ni2 O72 95.60(14)
O62 Ni2 N32 84.80(16)
O72 Ni2 N32 175.89(16)
O62 Ni2 N22 171.17(18)
O72 Ni2 N22 92.04(16)
N32 Ni2 N22 87.89(17)
O62 Ni2 N31 89.88(16)
O72 Ni2 N31 98.66(17)
N32 Ni2 N31 77.24(19)
N22 Ni2 N31 93.3(2)
O62 Ni2 N21 98.86(16)
O72 Ni2 N21 88.96(16)
N32 Ni2 N21 95.02(18)
N22 Ni2 N21 76.84(19)
N31 Ni2 N21 167.8(2)
O73 Ni3 O63 99.12(14)
O73 Ni3 N51 91.78(17)
O63 Ni3 N51 99.5(2)
O73 Ni3 N41 98.21(18)
O63 Ni3 N41 87.45(17)
N51 Ni3 N41 166.8(2)
O73 Ni3 N52 86.41(18)
O63 Ni3 N52 173.4(2)
N51 Ni3 N52 76.6(3)
N41 Ni3 N52 95.4(2)
O73 Ni3 N42 173.71(19)
O63 Ni3 N42 85.28(16)
N51 Ni3 N42 91.9(2)
N41 Ni3 N42 77.4(2)
N52 Ni3 N42 89.5(2)
N1 O1 H1O 99.2
C2 N1 O1 115.5(4)
C2 N1 Ni1 118.1(3)
O1 N1 Ni1 124.8(4)
C3 N2 C7 118.7(5)
C3 N2 Ni1 114.3(3)
C7 N2 Ni1 126.9(4)
C2 C1 H1A 109.5
C2 C1 H1B 109.5
H1A C1 H1B 109.5
C2 C1 H1C 109.5
H1A C1 H1C 109.5
H1B C1 H1C 109.5
N1 C2 C3 113.0(5)
N1 C2 C1 125.3(5)
C3 C2 C1 121.6(5)
N2 C3 C4 121.7(5)
N2 C3 C2 116.5(5)
C4 C3 C2 121.6(6)
C3 C4 C5 119.2(6)
C3 C4 H4 120.4
C5 C4 H4 120.4
C6 C5 C4 118.3(6)
C6 C5 H5 120.9
C4 C5 H5 120.9
C7 C6 C5 119.0(6)
C7 C6 H6 120.5
C5 C6 H6 120.5
N2 C7 C6 123.0(6)
N2 C7 H7 118.5
C6 C7 H7 118.5
N11 O11 H11O 111.5
C12 N11 O11 115.7(4)
C12 N11 Ni1 118.3(4)
O11 N11 Ni1 125.8(3)
C17 N12 C13 119.3(5)
C17 N12 Ni1 126.8(4)
C13 N12 Ni1 113.9(3)
C12 C11 H11A 109.5
C12 C11 H11B 109.5
H11A C11 H11B 109.5
C12 C11 H11C 109.5
H11A C11 H11C 109.5
H11B C11 H11C 109.5
N11 C12 C13 113.9(4)
N11 C12 C11 123.8(5)
C13 C12 C11 122.2(5)
N12 C13 C14 120.6(5)
N12 C13 C12 116.5(5)
C14 C13 C12 122.9(5)
C13 C14 C15 120.1(5)
C13 C14 H14 120.0
C15 C14 H14 120.0
C16 C15 C14 118.7(6)
C16 C15 H15 120.7
C14 C15 H15 120.7
C15 C16 C17 118.4(6)
C15 C16 H16 120.8
C17 C16 H16 120.8
N12 C17 C16 122.9(6)
N12 C17 H17 118.6
C16 C17 H17 118.6
N21 O21 H21O 102.8
C22 N21 O21 115.4(5)
C22 N21 Ni2 118.0(4)
O21 N21 Ni2 126.4(3)
C27 N22 C23 119.6(6)
C27 N22 Ni2 126.6(5)
C23 N22 Ni2 113.2(4)
C22 C21 H21A 109.5
C22 C21 H21B 109.5
H21A C21 H21B 109.5
C22 C21 H21C 109.5
H21A C21 H21C 109.5
H21B C21 H21C 109.5
N21 C22 C23 114.5(5)
N21 C22 C21 123.8(6)
C23 C22 C21 121.7(6)
N22 C23 C24 119.9(7)
N22 C23 C22 116.4(5)
C24 C23 C22 123.6(7)
C25 C24 C23 119.5(9)
C25 C24 H24 120.2
C23 C24 H24 120.2
C24 C25 C26 120.3(8)
C24 C25 H25 119.8
C26 C25 H25 119.8
C25 C26 C27 119.4(8)
C25 C26 H26 120.3
C27 C26 H26 120.3
N22 C27 C26 121.3(8)
N22 C27 H27 119.4
C26 C27 H27 119.4
N31 O31 H31O 110.0
C32 N31 O31 114.6(5)
C32 N31 Ni2 117.6(4)
O31 N31 Ni2 127.0(3)
C33 N32 C37 117.6(5)
C33 N32 Ni2 114.5(4)
C37 N32 Ni2 127.7(4)
C32 C31 H31A 109.5
C32 C31 H31B 109.5
H31A C31 H31B 109.5
C32 C31 H31C 109.5
H31A C31 H31C 109.5
H31B C31 H31C 109.5
N31 C32 C33 114.2(5)
N31 C32 C31 124.5(6)
C33 C32 C31 121.3(6)
N32 C33 C34 120.5(6)
N32 C33 C32 115.6(5)
C34 C33 C32 123.8(6)
C35 C34 C33 119.6(6)
C35 C34 H34 120.2
C33 C34 H34 120.2
C34 C35 C36 119.8(6)
C34 C35 H35 120.1
C36 C35 H35 120.1
C37 C36 C35 119.3(7)
C37 C36 H36 120.4
C35 C36 H36 120.4
C36 C37 N32 123.0(6)
C36 C37 H37 118.5
N32 C37 H37 118.5
N41 O41 H41O 104.2
C42 N41 O41 115.2(6)
C42 N41 Ni3 118.4(5)
O41 N41 Ni3 125.6(4)
C47 N42 C43 117.7(6)
C47 N42 Ni3 128.4(5)
C43 N42 Ni3 114.0(4)
C42 C41 H41A 109.5
C42 C41 H41B 109.5
H41A C41 H41B 109.5
C42 C41 H41C 109.5
H41A C41 H41C 109.5
H41B C41 H41C 109.5
N41 C42 C41 125.5(7)
N41 C42 C43 113.6(7)
C41 C42 C43 120.9(7)
N42 C43 C44 122.8(7)
N42 C43 C42 115.8(6)
C44 C43 C42 121.3(8)
C43 C44 C45 117.7(8)
C43 C44 H44 121.1
C45 C44 H44 121.1
C46 C45 C44 120.1(7)
C46 C45 H45 119.9
C44 C45 H45 119.9
C45 C46 C47 118.4(8)
C45 C46 H46 120.8
C47 C46 H46 120.8
N42 C47 C46 123.2(8)
N42 C47 H47 118.4
C46 C47 H47 118.4
N51 O51 H51O 88.9
C52 N51 O51 115.8(6)
C52 N51 Ni3 116.5(6)
O51 N51 Ni3 125.9(3)
C57 N52 C53 119.8(7)
C57 N52 Ni3 126.4(6)
C53 N52 Ni3 113.8(5)
C52 C51 H51A 109.5
C52 C51 H51B 109.5
H51A C51 H51B 109.5
C52 C51 H51C 109.5
H51A C51 H51C 109.5
H51B C51 H51C 109.5
N51 C52 C53 115.5(6)
N51 C52 C51 123.3(8)
C53 C52 C51 121.1(7)
N52 C53 C54 118.8(9)
N52 C53 C52 115.5(6)
C54 C53 C52 125.6(9)
C55 C54 C53 123.2(10)
C55 C54 H54 118.4
C53 C54 H54 118.4
C56 C55 C54 116.3(10)
C56 C55 H55 121.9
C54 C55 H55 121.9
C55 C56 C57 120.8(12)
C55 C56 H56 119.6
C57 C56 H56 119.6
N52 C57 C56 121.0(11)
N52 C57 H57 119.5
C56 C57 H57 119.5
O62 P61 O61 112.81(19)
O62 P61 O63 110.9(2)
O61 P61 O63 111.6(2)
O62 P61 F61 106.5(2)
O61 P61 F61 108.5(2)
O63 P61 F61 106.1(2)
P61 O61 Ni1 130.3(2)
P61 O62 Ni2 132.23(19)
P61 O63 Ni3 127.9(2)
O71 P62 O73 111.4(2)
O71 P62 O72 111.7(2)
O73 P62 O72 112.8(2)
O71 P62 F71 107.3(2)
O73 P62 F71 106.3(2)
O72 P62 F71 106.8(2)
P62 O71 Ni1 132.5(2)
P62 O72 Ni2 129.5(2)
P62 O73 Ni3 130.6(2)
F2 P1 F5 178.4(4)
F2 P1 F6 89.6(4)
F5 P1 F6 90.9(4)
F2 P1 F3 89.6(4)
F5 P1 F3 91.9(4)
F6 P1 F3 90.4(4)
F2 P1 F1 90.0(3)
F5 P1 F1 89.5(3)
F6 P1 F1 179.0(3)
F3 P1 F1 90.5(4)
F2 P1 F4 90.2(4)
F5 P1 F4 88.2(4)
F6 P1 F4 90.4(3)
F3 P1 F4 179.2(4)
F1 P1 F4 88.7(3)
F15 P11 F14 83.6(6)
F15 P11 F12 176.7(7)
F14 P11 F12 96.3(6)
F15 P11 F16 95.1(5)
F14 P11 F16 177.6(6)
F12 P11 F16 85.1(6)
F15 P11 F13 98.0(7)
F14 P11 F13 84.3(5)
F12 P11 F13 85.2(5)
F16 P11 F13 93.9(4)
F15 P11 F11 84.5(6)
F14 P11 F11 95.7(4)
F12 P11 F11 92.2(5)
F16 P11 F11 86.2(4)
F13 P11 F11 177.4(6)
C5M O1W O3W 99.7
C5M O1W O5M 51.3
O3W O1W O5M 48.4
O5M O2W C5M 62.5
C1M O3W O5M 139.5
C1M O3W O4W 39.8
O5M O3W O4W 168.3
C1M O3W O1W 140.7
O5M O3W O1W 66.3
O4W O3W O1W 107.9
C1M O4W O1M 78.7
C1M O4W O3W 41.9
O1M O4W O3W 116.4
O4W O1M C1M 41.4
O4W C1M O3W 98.2
O4W C1M O1M 59.9
O3W C1M O1M 147.5
C4M O3M O4M 92.9
C4M O3M C3M 85.3
O4M O3M C3M 49.8
O4M C3M O3M 56.6
O4M C3M C4M 63.3
O3M C3M C4M 25.3
C3M O4M O3M 73.5
C3M O4M C4M 71.5
O3M O4M C4M 27.0
O3M C4M O4M 60.1
O3M C4M C3M 69.4
O4M C4M C3M 45.2
O2W O5M C5M 59.8
O2W O5M O3W 118.2
C5M O5M O3W 113.4
O2W O5M O1W 83.5
C5M O5M O1W 48.1
O3W O5M O1W 65.3
O1W C5M O2W 101.6
O1W C5M O5M 80.6
O2W C5M O5M 57.7

loop_
_geom_bond_atom_site_label_1
_geom_bond_atom_site_label_2
_geom_bond_distance
Ni1 O71 2.068(4)
Ni1 N11 2.070(4)
Ni1 O61 2.076(3)
Ni1 N2 2.095(5)
Ni1 N12 2.095(4)
Ni1 N1 2.098(5)
Ni2 O62 2.057(3)
Ni2 O72 2.070(4)
Ni2 N32 2.085(5)
Ni2 N22 2.087(5)
Ni2 N31 2.089(5)
Ni2 N21 2.089(5)
Ni3 O73 2.065(4)
Ni3 O63 2.076(4)
Ni3 N51 2.077(6)
Ni3 N41 2.077(6)
Ni3 N52 2.088(5)
Ni3 N42 2.096(5)
O1 N1 1.406(5)
O1 H1O 1.0365
N1 C2 1.264(7)
N2 C3 1.331(7)
N2 C7 1.347(7)
C1 C2 1.505(8)
C1 H1A 0.9800
C1 H1B 0.9800
C1 H1C 0.9800
C2 C3 1.481(7)
C3 C4 1.394(8)
C4 C5 1.395(9)
C4 H4 0.9500
C5 C6 1.388(10)
C5 H5 0.9500
C6 C7 1.368(9)
C6 H6 0.9500
C7 H7 0.9500
O11 N11 1.390(5)
O11 H11O 1.0482
N11 C12 1.311(7)
N12 C17 1.328(7)
N12 C13 1.368(7)
C11 C12 1.486(7)
C11 H11A 0.9800
C11 H11B 0.9800
C11 H11C 0.9800
C12 C13 1.452(8)
C13 C14 1.369(8)
C14 C15 1.406(9)
C14 H14 0.9500
C15 C16 1.376(10)
C15 H15 0.9500
C16 C17 1.393(8)
C16 H16 0.9500
C17 H17 0.9500
O21 N21 1.394(6)
O21 H21O 0.8768
N21 C22 1.272(7)
N22 C27 1.327(8)
N22 C23 1.365(8)
C21 C22 1.498(9)
C21 H21A 0.9800
C21 H21B 0.9800
C21 H21C 0.9800
C22 C23 1.459(9)
C23 C24 1.393(9)
C24 C25 1.345(13)
C24 H24 0.9500
C25 C26 1.358(13)
C25 H25 0.9500
C26 C27 1.381(11)
C26 H26 0.9500
C27 H27 0.9500
O31 N31 1.382(6)
O31 H31O 0.8233
N31 C32 1.290(8)
N32 C33 1.358(7)
N32 C37 1.362(8)
C31 C32 1.488(9)
C31 H31A 0.9800
C31 H31B 0.9800
C31 H31C 0.9800
C32 C33 1.485(9)
C33 C34 1.403(8)
C34 C35 1.361(9)
C34 H34 0.9500
C35 C36 1.363(9)
C35 H35 0.9500
C36 C37 1.355(8)
C36 H36 0.9500
C37 H37 0.9500
O41 N41 1.381(6)
O41 H41O 0.9150
N41 C42 1.273(9)
N42 C47 1.316(8)
N42 C43 1.344(9)
C41 C42 1.467(11)
C41 H41A 0.9800
C41 H41B 0.9800
C41 H41C 0.9800
C42 C43 1.511(10)
C43 C44 1.390(10)
C44 C45 1.401(11)
C44 H44 0.9500
C45 C46 1.331(11)
C45 H45 0.9500
C46 C47 1.420(9)
C46 H46 0.9500
C47 H47 0.9500
O51 N51 1.391(7)
O51 H51O 0.9964
N51 C52 1.286(8)
N52 C57 1.285(11)
N52 C53 1.360(9)
C51 C52 1.501(10)
C51 H51A 0.9800
C51 H51B 0.9800
C51 H51C 0.9800
C52 C53 1.435(11)
C53 C54 1.399(11)
C54 C55 1.356(16)
C54 H54 0.9500
C55 C56 1.328(17)
C55 H55 0.9500
C56 C57 1.456(13)
C56 H56 0.9500
C57 H57 0.9500
P61 O62 1.522(4)
P61 O61 1.523(3)
P61 O63 1.541(4)
P61 F61 1.573(4)
P62 O71 1.512(4)
P62 O73 1.527(3)
P62 O72 1.533(4)
P62 F71 1.577(4)
P1 F2 1.568(5)
P1 F5 1.572(6)
P1 F6 1.584(6)
P1 F3 1.585(6)
P1 F1 1.585(6)
P1 F4 1.601(5)
P11 F15 1.465(8)
P11 F14 1.550(7)
P11 F12 1.555(8)
P11 F16 1.558(6)
P11 F13 1.571(8)
P11 F11 1.577(7)
O1W C5M 1.3734
O1W O3W 1.8058
O1W O5M 1.8200
O2W O5M 1.3712
O2W C5M 1.4020
O3W C1M 1.0541
O3W O5M 1.4869
O3W O4W 1.5615
O4W C1M 1.0110
O4W O1M 1.3238
O5W O6W 1.2493
O1M C1M 1.5003
O2M C2M 1.2528
O3M C4M 0.6396
O3M O4M 1.2196
O3M C3M 1.4003
C3M O4M 1.1162
C3M C4M 1.4911
O4M C4M 1.4054
O5M C5M 1.4390
